data_4333197
loop_
_publ_author_name
'Tyree, William S.'
'Vicic, David A.'
'Piccoli, Paula M. B.'
'Schultz, Arthur J.'

_publ_section_title
;
 Structural Factors Influencing Linear M&#x2212;H&#x2212;M Bonding in
 Bis(dialkylphosphino)methane Complexes of Nickel
;
_journal_issue 22
_journal_name_full 'Inorganic Chemistry'
_journal_page_first 8853
_journal_page_last 8855
_journal_paper_doi 10.1021/ic0617036
_journal_volume 45
_journal_year 2006
_chemical_formula_sum 'C50 H93 Br2 Ni2 P4'
_chemical_formula_weight 1095.36
_chemical_name_systematic
; 
 ? 
;
_space_group_IT_number 88
_symmetry_cell_setting tetragonal
_symmetry_space_group_name_Hall '-I 4ad'
_symmetry_space_group_name_H-M 'I 41/a :2'
_atom_sites_solution_hydrogens geom
_atom_sites_solution_primary direct
_atom_sites_solution_secondary difmap
_audit_creation_method SHELXL-97
_cell_angle_alpha 90.00
_cell_angle_beta 90.00
_cell_angle_gamma 90.00
_cell_formula_units_Z 8
_cell_length_a 22.484(5)
_cell_length_b 22.484(5)
_cell_length_c 20.323(5)
_cell_measurement_reflns_used 4475
_cell_measurement_temperature 173(2)
_cell_measurement_theta_max 34.6562
_cell_measurement_theta_min 1.8114
_cell_volume 10274(4)
_computing_structure_refinement 'SHELXL-97 (Sheldrick, 1997)'
_computing_structure_solution 'SHELXS-97 (Sheldrick, 1990)'
_diffrn_ambient_temperature 173(2)
_diffrn_measured_fraction_theta_full 1.000
_diffrn_measured_fraction_theta_max 1.000
_diffrn_radiation_monochromator graphite
_diffrn_radiation_source 'fine-focus sealed tube'
_diffrn_radiation_type MoK\a
_diffrn_radiation_wavelength 0.71070
_diffrn_reflns_av_R_equivalents 0.2553
_diffrn_reflns_av_sigmaI/netI 0.1435
_diffrn_reflns_limit_h_max 29
_diffrn_reflns_limit_h_min -27
_diffrn_reflns_limit_k_max 29
_diffrn_reflns_limit_k_min -24
_diffrn_reflns_limit_l_max 26
_diffrn_reflns_limit_l_min -26
_diffrn_reflns_number 52291
_diffrn_reflns_theta_full 28.00
_diffrn_reflns_theta_max 28.00
_diffrn_reflns_theta_min 1.81
_exptl_absorpt_coefficient_mu 2.446
_exptl_absorpt_correction_T_max 0.8875
_exptl_absorpt_correction_T_min 0.6404
_exptl_absorpt_correction_type multi-scan
_exptl_crystal_colour green
_exptl_crystal_density_diffrn 1.416
_exptl_crystal_density_method 'not measured'
_exptl_crystal_description prism
_exptl_crystal_F_000 4632
_exptl_crystal_size_max 0.20
_exptl_crystal_size_mid 0.10
_exptl_crystal_size_min 0.05
_refine_diff_density_max 1.160
_refine_diff_density_min -0.890
_refine_diff_density_rms 0.218
_refine_ls_extinction_method none
_refine_ls_goodness_of_fit_ref 1.253
_refine_ls_hydrogen_treatment mixed
_refine_ls_matrix_type full
_refine_ls_number_parameters 265
_refine_ls_number_reflns 6191
_refine_ls_number_restraints 0
_refine_ls_restrained_S_all 1.253
_refine_ls_R_factor_all 0.1888
_refine_ls_R_factor_gt 0.1377
_refine_ls_shift/su_max 0.000
_refine_ls_shift/su_mean 0.000
_refine_ls_structure_factor_coef Fsqd
_refine_ls_weighting_details 'calc w=1/[\s^2^(Fo^2^)+(0.0956P)^2^+67.7441P] where P=(Fo^2^+2Fc^2^)/3'
_refine_ls_weighting_scheme calc
_refine_ls_wR_factor_gt 0.2640
_refine_ls_wR_factor_ref 0.2944
_reflns_number_gt 4358
_reflns_number_total 6191
_reflns_threshold_expression >2sigma(I)
_cod_data_source_file ic0617036sup2.cif
_cod_data_source_block xray4
_cod_depositor_comments
;
The following automatic conversions were performed:
'_atom_site_symetry_multiplicity' tag replaced with
'_atom_site_symmetry_multiplicity'.

Automatic conversion script
Id: cif_correct_tags 1440 2010-10-19 06:21:57Z saulius 

The following automatic conversions were performed:

'_exptl_absorpt_correction_type' value 'Multi-scan' changed to
'multi-scan' according to
/home/saulius/struct/CIF-dictionaries/cif_core.dic dictionary named
'cif_core.dic' version 2.4.2 from 2011-04-26.

Automatic conversion script
Id: cif_fix_values 1891 2012-01-12 08:04:46Z andrius 
;
_cod_original_sg_symbol_H-M I41/a
_cod_database_code 4333197

loop_
_symmetry_equiv_pos_as_xyz
'x, y, z'
'-y+3/4, x+1/4, z+1/4'
'-x+1/2, -y, z+1/2'
'y+3/4, -x+3/4, z+3/4'
'x+1/2, y+1/2, z+1/2'
'-y+5/4, x+3/4, z+3/4'
'-x+1, -y+1/2, z+1'
'y+5/4, -x+5/4, z+5/4'
'-x, -y, -z'
'y-3/4, -x-1/4, -z-1/4'
'x-1/2, y, -z-1/2'
'-y-3/4, x-3/4, -z-3/4'
'-x+1/2, -y+1/2, -z+1/2'
'y-1/4, -x+1/4, -z+1/4'
'x, y+1/2, -z'
'-y-1/4, x-1/4, -z-1/4'

loop_
_atom_site_label
_atom_site_type_symbol
_atom_site_fract_x
_atom_site_fract_y
_atom_site_fract_z
_atom_site_U_iso_or_equiv
_atom_site_adp_type
_atom_site_occupancy
_atom_site_symmetry_multiplicity
_atom_site_calc_flag
_atom_site_refinement_flags
Br2 Br 0.34474(5) 0.28548(5) 0.06305(6) 0.0355(3) Uani 1 1 d .
Ni1 Ni 0.43661(5) 0.26407(5) 0.11802(6) 0.0207(3) Uani 1 1 d .
P3 P 0.46210(10) 0.35896(10) 0.11253(12) 0.0208(5) Uani 1 1 d .
P4 P 0.40815(10) 0.17451(10) 0.15107(12) 0.0197(5) Uani 1 1 d .
C1 C 0.3801(4) 0.1726(4) 0.2375(4) 0.0214(19) Uani 1 1 d .
H1A H 0.3776 0.1300 0.2511 0.026 Uiso 1 1 calc R
C2 C 0.3181(5) 0.1998(5) 0.2451(5) 0.031(2) Uani 1 1 d .
H2A H 0.3192 0.2423 0.2323 0.037 Uiso 1 1 calc R
H2B H 0.2898 0.1791 0.2156 0.037 Uiso 1 1 calc R
C3 C 0.2971(4) 0.1941(5) 0.3164(5) 0.031(2) Uani 1 1 d .
H3A H 0.2568 0.2116 0.3207 0.038 Uiso 1 1 calc R
H3B H 0.2946 0.1515 0.3285 0.038 Uiso 1 1 calc R
C4 C 0.3392(5) 0.2254(6) 0.3622(6) 0.045(3) Uani 1 1 d .
H4A H 0.3253 0.2206 0.4081 0.054 Uiso 1 1 calc R
H4B H 0.3399 0.2684 0.3518 0.054 Uiso 1 1 calc R
C5 C 0.4020(4) 0.1994(5) 0.3551(5) 0.032(2) Uani 1 1 d .
H5A H 0.4297 0.2215 0.3842 0.038 Uiso 1 1 calc R
H5B H 0.4018 0.1573 0.3692 0.038 Uiso 1 1 calc R
C6 C 0.4237(4) 0.2036(4) 0.2840(5) 0.027(2) Uani 1 1 d .
H6A H 0.4278 0.2459 0.2712 0.033 Uiso 1 1 calc R
H6B H 0.4634 0.1847 0.2802 0.033 Uiso 1 1 calc R
C7 C 0.3470(4) 0.1370(4) 0.1055(5) 0.024(2) Uani 1 1 d .
H7A H 0.3134 0.1661 0.1053 0.028 Uiso 1 1 calc R
C8 C 0.3616(5) 0.1262(5) 0.0332(5) 0.029(2) Uani 1 1 d .
H8A H 0.3754 0.1638 0.0129 0.035 Uiso 1 1 calc R
H8B H 0.3942 0.0968 0.0298 0.035 Uiso 1 1 calc R
C9 C 0.3076(5) 0.1036(5) -0.0035(5) 0.032(2) Uani 1 1 d .
H9A H 0.2767 0.1349 -0.0042 0.038 Uiso 1 1 calc R
H9B H 0.3188 0.0947 -0.0496 0.038 Uiso 1 1 calc R
C10 C 0.2829(5) 0.0488(5) 0.0278(5) 0.035(3) Uani 1 1 d .
H10A H 0.3120 0.0160 0.0233 0.042 Uiso 1 1 calc R
H10B H 0.2461 0.0369 0.0044 0.042 Uiso 1 1 calc R
C11 C 0.2689(4) 0.0580(4) 0.0997(5) 0.032(2) Uani 1 1 d .
H11A H 0.2557 0.0198 0.1191 0.039 Uiso 1 1 calc R
H11B H 0.2358 0.0868 0.1039 0.039 Uiso 1 1 calc R
C12 C 0.3221(4) 0.0809(4) 0.1377(5) 0.024(2) Uani 1 1 d .
H12A H 0.3533 0.0498 0.1390 0.029 Uiso 1 1 calc R
H12B H 0.3102 0.0898 0.1835 0.029 Uiso 1 1 calc R
C13 C 0.4066(4) 0.4069(4) 0.1535(5) 0.025(2) Uani 1 1 d .
H13A H 0.3715 0.4083 0.1233 0.029 Uiso 1 1 calc R
C14 C 0.3849(5) 0.3792(5) 0.2164(5) 0.030(2) Uani 1 1 d .
H14A H 0.4186 0.3758 0.2475 0.036 Uiso 1 1 calc R
H14B H 0.3702 0.3386 0.2071 0.036 Uiso 1 1 calc R
C15 C 0.3351(5) 0.4151(5) 0.2488(6) 0.039(3) Uani 1 1 d .
H15A H 0.2989 0.4130 0.2212 0.047 Uiso 1 1 calc R
H15B H 0.3256 0.3977 0.2923 0.047 Uiso 1 1 calc R
C16 C 0.3536(5) 0.4798(5) 0.2573(6) 0.039(3) Uani 1 1 d .
H16A H 0.3195 0.5028 0.2745 0.047 Uiso 1 1 calc R
H16B H 0.3861 0.4821 0.2900 0.047 Uiso 1 1 calc R
C17 C 0.3743(5) 0.5073(4) 0.1930(6) 0.035(3) Uani 1 1 d .
H17A H 0.3409 0.5084 0.1613 0.043 Uiso 1 1 calc R
H17B H 0.3877 0.5487 0.2009 0.043 Uiso 1 1 calc R
C18 C 0.4251(4) 0.4713(4) 0.1646(5) 0.027(2) Uani 1 1 d .
H18A H 0.4594 0.4725 0.1952 0.032 Uiso 1 1 calc R
H18B H 0.4378 0.4890 0.1223 0.032 Uiso 1 1 calc R
C19 C 0.4731(4) 0.3900(4) 0.0286(4) 0.0189(19) Uani 1 1 d .
H19A H 0.5073 0.4182 0.0311 0.023 Uiso 1 1 calc R
C20 C 0.4908(4) 0.3401(4) -0.0197(5) 0.026(2) Uani 1 1 d .
H20A H 0.5252 0.3179 -0.0017 0.032 Uiso 1 1 calc R
H20B H 0.4573 0.3119 -0.0246 0.032 Uiso 1 1 calc R
C21 C 0.5072(5) 0.3653(5) -0.0873(5) 0.035(2) Uani 1 1 d .
H21A H 0.5433 0.3903 -0.0831 0.041 Uiso 1 1 calc R
H21B H 0.5164 0.3322 -0.1177 0.041 Uiso 1 1 calc R
C22 C 0.4568(5) 0.4024(5) -0.1154(5) 0.033(2) Uani 1 1 d .
H22A H 0.4702 0.4215 -0.1567 0.040 Uiso 1 1 calc R
H22B H 0.4229 0.3761 -0.1261 0.040 Uiso 1 1 calc R
C23 C 0.4366(5) 0.4496(4) -0.0679(5) 0.031(2) Uani 1 1 d .
H23A H 0.4015 0.4702 -0.0864 0.037 Uiso 1 1 calc R
H23B H 0.4687 0.4793 -0.0625 0.037 Uiso 1 1 calc R
C24 C 0.4207(4) 0.4241(5) -0.0012(5) 0.029(2) Uani 1 1 d .
H24A H 0.3862 0.3970 -0.0058 0.035 Uiso 1 1 calc R
H24B H 0.4091 0.4568 0.0288 0.035 Uiso 1 1 calc R
C25 C 0.5314(4) 0.3806(4) 0.1548(5) 0.023(2) Uani 1 1 d .
H25A H 0.5459 0.4183 0.1352 0.027 Uiso 1 1 calc R
H25B H 0.5222 0.3886 0.2016 0.027 Uiso 1 1 calc R
H100 H 0.5000 0.2500 0.149(7) 0.04(4) Uiso 1 2 d S

loop_
_atom_site_aniso_label
_atom_site_aniso_U_11
_atom_site_aniso_U_22
_atom_site_aniso_U_33
_atom_site_aniso_U_23
_atom_site_aniso_U_13
_atom_site_aniso_U_12
Br2 0.0296(6) 0.0286(6) 0.0484(8) 0.0075(5) -0.0102(5) -0.0015(4)
Ni1 0.0207(6) 0.0170(6) 0.0244(7) 0.0007(5) -0.0006(5) -0.0007(5)
P3 0.0208(12) 0.0176(12) 0.0241(14) 0.0001(9) -0.0026(10) 0.0020(9)
P4 0.0212(12) 0.0202(12) 0.0178(13) 0.0009(9) 0.0013(9) 0.0003(9)
C1 0.022(5) 0.024(5) 0.018(5) -0.001(4) -0.002(4) -0.003(4)
C2 0.033(6) 0.036(6) 0.024(6) 0.001(4) 0.002(4) 0.002(4)
C3 0.028(5) 0.045(7) 0.020(6) -0.003(4) 0.003(4) 0.005(5)
C4 0.050(7) 0.049(7) 0.035(7) -0.002(5) 0.011(5) 0.018(6)
C5 0.030(6) 0.050(7) 0.017(5) -0.008(5) -0.003(4) -0.002(5)
C6 0.032(6) 0.028(5) 0.022(6) -0.005(4) -0.003(4) -0.006(4)
C7 0.021(5) 0.024(5) 0.026(6) -0.002(4) -0.006(4) -0.001(4)
C8 0.036(6) 0.036(6) 0.017(5) 0.004(4) 0.001(4) -0.003(5)
C9 0.039(6) 0.029(6) 0.028(6) 0.001(4) -0.006(5) -0.006(4)
C10 0.037(6) 0.029(6) 0.038(7) -0.005(5) -0.005(5) -0.011(5)
C11 0.026(5) 0.026(5) 0.045(7) 0.003(5) -0.008(5) -0.009(4)
C12 0.028(5) 0.017(4) 0.027(6) 0.004(4) 0.010(4) 0.001(4)
C13 0.028(5) 0.021(5) 0.025(5) -0.004(4) -0.004(4) 0.003(4)
C14 0.034(6) 0.031(6) 0.026(6) -0.002(4) -0.003(4) 0.000(4)
C15 0.035(6) 0.042(7) 0.040(7) -0.013(5) 0.017(5) 0.007(5)
C16 0.037(6) 0.039(6) 0.041(7) -0.004(5) 0.005(5) 0.007(5)
C17 0.039(6) 0.022(5) 0.045(7) -0.006(5) -0.015(5) 0.008(4)
C18 0.029(5) 0.021(5) 0.031(6) 0.001(4) -0.002(4) 0.011(4)
C19 0.027(5) 0.014(4) 0.016(5) -0.001(3) -0.002(4) 0.001(3)
C20 0.025(5) 0.030(5) 0.025(6) 0.006(4) 0.001(4) 0.000(4)
C21 0.032(6) 0.036(6) 0.035(7) 0.000(5) 0.004(5) 0.005(5)
C22 0.045(6) 0.041(6) 0.013(5) 0.008(4) -0.004(4) -0.002(5)
C23 0.036(6) 0.029(5) 0.027(6) 0.005(4) -0.002(4) 0.003(4)
C24 0.027(5) 0.033(6) 0.027(6) 0.001(4) 0.002(4) 0.001(4)
C25 0.024(5) 0.020(5) 0.025(6) -0.002(4) 0.001(4) -0.002(4)

loop_
_atom_type_symbol
_atom_type_description
_atom_type_scat_dispersion_real
_atom_type_scat_dispersion_imag
_atom_type_scat_source
C C 0.0033 0.0016 'International Tables Vol C Tables 4.2.6.8 and 6.1.1.4'
H H 0.0000 0.0000 'International Tables Vol C Tables 4.2.6.8 and 6.1.1.4'
Br Br -0.2901 2.4595 'International Tables Vol C Tables 4.2.6.8 and 6.1.1.4'
Ni Ni 0.3393 1.1124 'International Tables Vol C Tables 4.2.6.8 and 6.1.1.4'
P P 0.1023 0.0942 'International Tables Vol C Tables 4.2.6.8 and 6.1.1.4'

loop_
_geom_angle_atom_site_label_1
_geom_angle_atom_site_label_2
_geom_angle_atom_site_label_3
_geom_angle
_geom_angle_site_symmetry_1
_geom_angle_site_symmetry_3
P3 Ni1 P4 165.04(11) . .
P3 Ni1 Br2 90.35(8) . .
P4 Ni1 Br2 94.29(8) . .
P3 Ni1 Ni1 87.49(8) . 7_554
P4 Ni1 Ni1 94.87(8) . 7_554
Br2 Ni1 Ni1 152.22(4) . 7_554
P3 Ni1 H100 88.9(3) . .
P4 Ni1 H100 87.5(15) . .
Br2 Ni1 H100 176(5) . .
Ni1 Ni1 H100 24(5) 7_554 .
C25 P3 C13 102.0(4) . .
C25 P3 C19 102.5(4) . .
C13 P3 C19 106.5(4) . .
C25 P3 Ni1 116.7(3) . .
C13 P3 Ni1 111.4(3) . .
C19 P3 Ni1 116.3(3) . .
C25 P4 C7 105.1(4) 7_554 .
C25 P4 C1 101.3(4) 7_554 .
C7 P4 C1 102.1(4) . .
C25 P4 Ni1 114.3(3) 7_554 .
C7 P4 Ni1 118.3(3) . .
C1 P4 Ni1 113.8(3) . .
C6 C1 C2 109.9(8) . .
C6 C1 P4 110.8(6) . .
C2 C1 P4 113.2(6) . .
C6 C1 H1A 107.6 . .
C2 C1 H1A 107.6 . .
P4 C1 H1A 107.6 . .
C3 C2 C1 110.1(8) . .
C3 C2 H2A 109.6 . .
C1 C2 H2A 109.6 . .
C3 C2 H2B 109.6 . .
C1 C2 H2B 109.6 . .
H2A C2 H2B 108.2 . .
C4 C3 C2 110.7(9) . .
C4 C3 H3A 109.5 . .
C2 C3 H3A 109.5 . .
C4 C3 H3B 109.5 . .
C2 C3 H3B 109.5 . .
H3A C3 H3B 108.1 . .
C3 C4 C5 110.2(9) . .
C3 C4 H4A 109.6 . .
C5 C4 H4A 109.6 . .
C3 C4 H4B 109.6 . .
C5 C4 H4B 109.6 . .
H4A C4 H4B 108.1 . .
C6 C5 C4 111.0(9) . .
C6 C5 H5A 109.4 . .
C4 C5 H5A 109.4 . .
C6 C5 H5B 109.4 . .
C4 C5 H5B 109.4 . .
H5A C5 H5B 108.0 . .
C1 C6 C5 110.6(8) . .
C1 C6 H6A 109.5 . .
C5 C6 H6A 109.5 . .
C1 C6 H6B 109.5 . .
C5 C6 H6B 109.5 . .
H6A C6 H6B 108.1 . .
C8 C7 C12 111.1(8) . .
C8 C7 P4 113.2(7) . .
C12 C7 P4 115.6(7) . .
C8 C7 H7A 105.3 . .
C12 C7 H7A 105.3 . .
P4 C7 H7A 105.3 . .
C9 C8 C7 110.9(8) . .
C9 C8 H8A 109.5 . .
C7 C8 H8A 109.5 . .
C9 C8 H8B 109.5 . .
C7 C8 H8B 109.5 . .
H8A C8 H8B 108.1 . .
C10 C9 C8 111.5(9) . .
C10 C9 H9A 109.3 . .
C8 C9 H9A 109.3 . .
C10 C9 H9B 109.3 . .
C8 C9 H9B 109.3 . .
H9A C9 H9B 108.0 . .
C9 C10 C11 112.1(9) . .
C9 C10 H10A 109.2 . .
C11 C10 H10A 109.2 . .
C9 C10 H10B 109.2 . .
C11 C10 H10B 109.2 . .
H10A C10 H10B 107.9 . .
C10 C11 C12 112.1(8) . .
C10 C11 H11A 109.2 . .
C12 C11 H11A 109.2 . .
C10 C11 H11B 109.2 . .
C12 C11 H11B 109.2 . .
H11A C11 H11B 107.9 . .
C11 C12 C7 110.6(8) . .
C11 C12 H12A 109.5 . .
C7 C12 H12A 109.5 . .
C11 C12 H12B 109.5 . .
C7 C12 H12B 109.5 . .
H12A C12 H12B 108.1 . .
C14 C13 C18 110.8(8) . .
C14 C13 P3 111.2(6) . .
C18 C13 P3 115.9(7) . .
C14 C13 H13A 106.1 . .
C18 C13 H13A 106.1 . .
P3 C13 H13A 106.1 . .
C13 C14 C15 112.7(8) . .
C13 C14 H14A 109.1 . .
C15 C14 H14A 109.1 . .
C13 C14 H14B 109.1 . .
C15 C14 H14B 109.1 . .
H14A C14 H14B 107.8 . .
C16 C15 C14 110.7(9) . .
C16 C15 H15A 109.5 . .
C14 C15 H15A 109.5 . .
C16 C15 H15B 109.5 . .
C14 C15 H15B 109.5 . .
H15A C15 H15B 108.1 . .
C17 C16 C15 112.0(9) . .
C17 C16 H16A 109.2 . .
C15 C16 H16A 109.2 . .
C17 C16 H16B 109.2 . .
C15 C16 H16B 109.2 . .
H16A C16 H16B 107.9 . .
C18 C17 C16 109.9(8) . .
C18 C17 H17A 109.7 . .
C16 C17 H17A 109.7 . .
C18 C17 H17B 109.7 . .
C16 C17 H17B 109.7 . .
H17A C17 H17B 108.2 . .
C17 C18 C13 111.1(8) . .
C17 C18 H18A 109.4 . .
C13 C18 H18A 109.4 . .
C17 C18 H18B 109.4 . .
C13 C18 H18B 109.4 . .
H18A C18 H18B 108.0 . .
C24 C19 C20 108.2(7) . .
C24 C19 P3 116.7(6) . .
C20 C19 P3 110.2(6) . .
C24 C19 H19A 107.1 . .
C20 C19 H19A 107.1 . .
P3 C19 H19A 107.1 . .
C21 C20 C19 111.3(8) . .
C21 C20 H20A 109.4 . .
C19 C20 H20A 109.4 . .
C21 C20 H20B 109.4 . .
C19 C20 H20B 109.4 . .
H20A C20 H20B 108.0 . .
C22 C21 C20 111.2(8) . .
C22 C21 H21A 109.4 . .
C20 C21 H21A 109.4 . .
C22 C21 H21B 109.4 . .
C20 C21 H21B 109.4 . .
H21A C21 H21B 108.0 . .
C23 C22 C21 111.7(8) . .
C23 C22 H22A 109.3 . .
C21 C22 H22A 109.3 . .
C23 C22 H22B 109.3 . .
C21 C22 H22B 109.3 . .
H22A C22 H22B 107.9 . .
C22 C23 C24 112.3(8) . .
C22 C23 H23A 109.1 . .
C24 C23 H23A 109.1 . .
C22 C23 H23B 109.1 . .
C24 C23 H23B 109.1 . .
H23A C23 H23B 107.9 . .
C23 C24 C19 111.2(8) . .
C23 C24 H24A 109.4 . .
C19 C24 H24A 109.4 . .
C23 C24 H24B 109.4 . .
C19 C24 H24B 109.4 . .
H24A C24 H24B 108.0 . .
P4 C25 P3 115.3(5) 7_554 .
P4 C25 H25A 108.5 7_554 .
P3 C25 H25A 108.5 . .
P4 C25 H25B 108.5 7_554 .
P3 C25 H25B 108.5 . .
H25A C25 H25B 107.5 . .

loop_
_geom_bond_atom_site_label_1
_geom_bond_atom_site_label_2
_geom_bond_distance
_geom_bond_site_symmetry_2
Br2 Ni1 2.3972(16) .
Ni1 P3 2.212(3) .
Ni1 P4 2.217(3) .
Ni1 Ni1 2.920(2) 7_554
Ni1 H100 1.59(6) .
P3 C25 1.845(9) .
P3 C13 1.847(9) .
P3 C19 1.859(9) .
P4 C25 1.840(9) 7_554
P4 C7 1.859(9) .
P4 C1 1.866(9) .
C1 C6 1.529(12) .
C1 C2 1.531(13) .
C1 H1A 1.0000 .
C2 C3 1.530(13) .
C2 H2A 0.9900 .
C2 H2B 0.9900 .
C3 C4 1.502(15) .
C3 H3A 0.9900 .
C3 H3B 0.9900 .
C4 C5 1.535(14) .
C4 H4A 0.9900 .
C4 H4B 0.9900 .
C5 C6 1.530(14) .
C5 H5A 0.9900 .
C5 H5B 0.9900 .
C6 H6A 0.9900 .
C6 H6B 0.9900 .
C7 C8 1.524(13) .
C7 C12 1.528(12) .
C7 H7A 1.0000 .
C8 C9 1.514(13) .
C8 H8A 0.9900 .
C8 H8B 0.9900 .
C9 C10 1.494(14) .
C9 H9A 0.9900 .
C9 H9B 0.9900 .
C10 C11 1.509(15) .
C10 H10A 0.9900 .
C10 H10B 0.9900 .
C11 C12 1.512(13) .
C11 H11A 0.9900 .
C11 H11B 0.9900 .
C12 H12A 0.9900 .
C12 H12B 0.9900 .
C13 C14 1.505(14) .
C13 C18 1.523(13) .
C13 H13A 1.0000 .
C14 C15 1.528(13) .
C14 H14A 0.9900 .
C14 H14B 0.9900 .
C15 C16 1.522(15) .
C15 H15A 0.9900 .
C15 H15B 0.9900 .
C16 C17 1.519(16) .
C16 H16A 0.9900 .
C16 H16B 0.9900 .
C17 C18 1.514(14) .
C17 H17A 0.9900 .
C17 H17B 0.9900 .
C18 H18A 0.9900 .
C18 H18B 0.9900 .
C19 C24 1.531(13) .
C19 C20 1.544(13) .
C19 H19A 1.0000 .
C20 C21 1.530(14) .
C20 H20A 0.9900 .
C20 H20B 0.9900 .
C21 C22 1.519(14) .
C21 H21A 0.9900 .
C21 H21B 0.9900 .
C22 C23 1.504(14) .
C22 H22A 0.9900 .
C22 H22B 0.9900 .
C23 C24 1.515(13) .
C23 H23A 0.9900 .
C23 H23B 0.9900 .
C24 H24A 0.9900 .
C24 H24B 0.9900 .
C25 P4 1.840(9) 7_554
C25 H25A 0.9900 .
C25 H25B 0.9900 .
